data_8102180
loop_
_publ_author_name
'Tai, Xi-Shi'
'Yin, Jie'
'Feng, Yi-Min'

_publ_section_title
;
Crystal structure of dichlorobis(1,10-phenanthroline)(5-bromosalicylaldehyde-
(4-aminobenzene)hydrogensulfonic acid)magnesium(II) perchlorate monohydrate, 
[Mg(C~12~H~8~N~2~)~2~(C~13~H~11~BrNO~4~S)Cl~2~][ClO~4~] &#x00B7; H~2~O
;
_journal_issue 4
_journal_name_full 'Zeitschrift f\"ur Kristallographie - New Crystal Structures'
_journal_page_first 398
_journal_page_last 400
_journal_volume 222
_journal_year 2007
_chemical_formula_structural '[Mg(C12H8N2)2(C13H11BrNO4S)Cl2][ClO4] &#x00B7; H2O'
_chemical_formula_sum 'C37 H29 Br Cl3 Mg N5 O9 S'
_chemical_formula_weight 930.28
_chemical_name_systematic
; 
dichloro-bis(1,10-phenanthroline)-(5-bromosalicylaldehyde-
(4-aminobenzene)sulfonic acid)magnesium (II) perchlorate monohydrate
;
_space_group_IT_number 14
_symmetry_cell_setting monoclinic
_symmetry_space_group_name_Hall '-P 2ybc'
_symmetry_space_group_name_H-M 'P 1 21/c 1'
_atom_sites_solution_hydrogens geom
_atom_sites_solution_primary direct
_atom_sites_solution_secondary difmap
_audit_creation_method SHELXL-97
_cell_angle_alpha 90.00
_cell_angle_beta 99.155(3)
_cell_angle_gamma 90.00
_cell_formula_units_Z 4
_cell_length_a 18.389(4)
_cell_length_b 28.248(7)
_cell_length_c 7.8468(18)
_cell_measurement_reflns_used 3227
_cell_measurement_temperature 291(2)
_cell_measurement_theta_max 19.89
_cell_measurement_theta_min 2.36
_cell_volume 4024.1(16)
_computing_cell_refinement SMART
_computing_data_collection 'SMART (Bruker, 2000)'
_computing_data_reduction 'SAINT (Bruker, 2000)'
_computing_molecular_graphics SHELXTL
_computing_publication_material SHELXTL
_computing_structure_refinement SHELXTL
_computing_structure_solution 'SHELXTL (Bruker, 2000)'
_diffrn_ambient_temperature 291(2)
_diffrn_measured_fraction_theta_full 0.998
_diffrn_measured_fraction_theta_max 0.998
_diffrn_measurement_device_type 'Bruker SMART APEX CCD'
_diffrn_measurement_method phi/omega
_diffrn_radiation_monochromator graphite
_diffrn_radiation_source 'sealed tube'
_diffrn_radiation_type MoK\a
_diffrn_radiation_wavelength 0.71073
_diffrn_reflns_av_R_equivalents 0.0383
_diffrn_reflns_av_sigmaI/netI 0.0594
_diffrn_reflns_limit_h_max 22
_diffrn_reflns_limit_h_min -22
_diffrn_reflns_limit_k_max 21
_diffrn_reflns_limit_k_min -34
_diffrn_reflns_limit_l_max 9
_diffrn_reflns_limit_l_min -9
_diffrn_reflns_number 21567
_diffrn_reflns_theta_full 26.00
_diffrn_reflns_theta_max 26.00
_diffrn_reflns_theta_min 1.83
_exptl_absorpt_coefficient_mu 1.348
_exptl_absorpt_correction_T_max 0.72
_exptl_absorpt_correction_T_min 0.67
_exptl_absorpt_correction_type multi-scan
_exptl_absorpt_process_details 'SADABS; Bruker, 2000'
_exptl_crystal_colour 'light brown'
_exptl_crystal_density_diffrn 1.536
_exptl_crystal_density_method 'not measured'
_exptl_crystal_description block
_exptl_crystal_F_000 1888
_exptl_crystal_size_max 0.30
_exptl_crystal_size_mid 0.26
_exptl_crystal_size_min 0.24
_refine_diff_density_max 0.419
_refine_diff_density_min -0.426
_refine_diff_density_rms 0.054
_refine_ls_extinction_method none
_refine_ls_goodness_of_fit_ref 1.020
_refine_ls_hydrogen_treatment constr
_refine_ls_matrix_type full
_refine_ls_number_parameters 523
_refine_ls_number_reflns 7903
_refine_ls_number_restraints 0
_refine_ls_restrained_S_all 1.020
_refine_ls_R_factor_all 0.0822
_refine_ls_R_factor_gt 0.0536
_refine_ls_shift/su_max 0.013
_refine_ls_shift/su_mean 0.002
_refine_ls_structure_factor_coef Fsqd
_refine_ls_weighting_details 'calc w=1/[\s^2^(Fo^2^)+(0.0552P)^2^+1.77P] where P=(Fo^2^+2Fc^2^)/3'
_refine_ls_weighting_scheme calc
_refine_ls_wR_factor_gt 0.1160
_refine_ls_wR_factor_ref 0.1234
_reflns_number_gt 5502
_reflns_number_total 7903
_reflns_threshold_expression >2sigma(I)
_cod_data_source_file 1267-2096.cff
_cod_data_source_block 270414d
_cod_depositor_comments
;
The following automatic conversions were performed:
'_symmetry_cell_setting' value 'Monoclinic' changed to 'monoclinic'
according to '/home/saulius/struct/CIF-dictionaries/cif_core.dic'
dictionary named 'cif_core.dic' version 2.4.1 from 2010-06-29.

Automatic conversion script
Id: cif_fix_enum 1555 2011-01-17 13:19:09Z saulius 
;
_cod_original_cell_volume 4024.0(16)
_cod_original_sg_symbol_H-M P12(1)/c1
_cod_database_code 8102180

loop_
_symmetry_equiv_pos_as_xyz
'x, y, z'
'-x, y+1/2, -z+1/2'
'-x, -y, -z'
'x, -y-1/2, z-1/2'

loop_
_atom_site_label
_atom_site_type_symbol
_atom_site_fract_x
_atom_site_fract_y
_atom_site_fract_z
_atom_site_U_iso_or_equiv
_atom_site_adp_type
_atom_site_occupancy
_atom_site_symmetry_multiplicity
_atom_site_Wyckoff_symbol
_atom_site_calc_flag
_atom_site_refinement_flags
_atom_site_disorder_assembly
_atom_site_disorder_group
Br1 Br 0.93293(2) 0.693838(16) 0.15696(6) 0.06119(14) Uani 1 4 e d . . .
C1 C 0.43973(19) 0.63411(13) -0.0318(5) 0.0444(9) Uani 1 4 e d . . .
H1 H 0.4152 0.6586 -0.0960 0.053 Uiso 1 4 e calc R . .
C2 C 0.5174(2) 0.63598(15) 0.0009(5) 0.0531(10) Uani 1 4 e d . . .
H2 H 0.5428 0.6617 -0.0349 0.064 Uiso 1 4 e calc R . .
C3 C 0.5560(2) 0.59714(14) 0.0909(5) 0.0484(9) Uani 1 4 e d . . .
H3 H 0.6072 0.5962 0.1088 0.058 Uiso 1 4 e calc R . .
C4 C 0.5155(2) 0.56070(15) 0.1515(5) 0.0554(11) Uani 1 4 e d . . .
C5 C 0.5540(2) 0.52020(15) 0.2349(5) 0.0540(11) Uani 1 4 e d . . .
H5 H 0.6051 0.5176 0.2494 0.065 Uiso 1 4 e calc R . .
C6 C 0.5088(2) 0.48441(15) 0.2938(5) 0.0559(10) Uani 1 4 e d . . .
H6 H 0.5314 0.4618 0.3706 0.067 Uiso 1 4 e calc R . .
C7 C 0.4351(3) 0.48163(15) 0.2442(5) 0.0561(11) Uani 1 4 e d . . .
C8 C 0.3933(3) 0.44387(13) 0.2806(6) 0.0572(11) Uani 1 4 e d . . .
H8 H 0.4156 0.4183 0.3430 0.069 Uiso 1 4 e calc R . .
C9 C 0.3179(2) 0.44367(15) 0.2247(5) 0.0535(10) Uani 1 4 e d . . .
H9 H 0.2911 0.4162 0.2354 0.064 Uiso 1 4 e calc R . .
C10 C 0.2823(2) 0.48322(15) 0.1541(5) 0.0567(11) Uani 1 4 e d . . .
H10 H 0.2312 0.4838 0.1306 0.068 Uiso 1 4 e calc R . .
C11 C 0.3990(2) 0.52215(13) 0.1604(4) 0.0439(8) Uani 1 4 e d . . .
C12 C 0.43775(18) 0.56076(13) 0.1182(4) 0.0424(8) Uani 1 4 e d . . .
C13 C 0.1596(2) 0.55166(14) 0.2847(5) 0.0495(9) Uani 1 4 e d . . .
H13 H 0.2073 0.5501 0.3452 0.059 Uiso 1 4 e calc R . .
C14 C 0.1019(2) 0.53485(14) 0.3707(5) 0.0504(9) Uani 1 4 e d . . .
H14 H 0.1097 0.5226 0.4820 0.060 Uiso 1 4 e calc R . .
C15 C 0.0290(3) 0.53906(16) 0.2644(6) 0.0607(11) Uani 1 4 e d . . .
H15 H -0.0118 0.5283 0.3096 0.073 Uiso 1 4 e calc R . .
C16 C 0.0185(2) 0.55754(14) 0.1062(6) 0.0531(10) Uani 1 4 e d . . .
C17 C -0.0515(2) 0.56206(15) 0.0076(6) 0.0606(11) Uani 1 4 e d . . .
H17 H -0.0926 0.5511 0.0512 0.073 Uiso 1 4 e calc R . .
C18 C -0.0604(3) 0.58291(15) -0.1558(6) 0.0678(14) Uani 1 4 e d . . .
H18 H -0.1071 0.5864 -0.2199 0.081 Uiso 1 4 e calc R . .
C19 C 0.00135(19) 0.59849(14) -0.2221(5) 0.0471(9) Uani 1 4 e d . . .
C20 C -0.0033(2) 0.62125(15) -0.3890(5) 0.0531(10) Uani 1 4 e d . . .
H20 H -0.0492 0.6249 -0.4570 0.064 Uiso 1 4 e calc R . .
C21 C 0.0591(2) 0.63783(15) -0.4505(5) 0.0503(10) Uani 1 4 e d . . .
H21 H 0.0550 0.6527 -0.5574 0.060 Uiso 1 4 e calc R . .
C22 C 0.1280(2) 0.63166(14) -0.3479(5) 0.0481(9) Uani 1 4 e d . . .
H22 H 0.1701 0.6420 -0.3883 0.058 Uiso 1 4 e calc R . .
C23 C 0.0718(2) 0.59368(14) -0.1234(5) 0.0548(11) Uani 1 4 e d . . .
C24 C 0.0805(2) 0.57354(15) 0.0396(5) 0.0509(9) Uani 1 4 e d . . .
C25 C 0.40861(19) 0.67469(12) 0.3782(4) 0.0369(7) Uani 1 4 e d . . .
C26 C 0.4089(2) 0.71722(13) 0.2856(5) 0.0460(9) Uani 1 4 e d . . .
H26 H 0.3642 0.7304 0.2361 0.055 Uiso 1 4 e calc R . .
C27 C 0.4728(2) 0.73978(13) 0.2658(4) 0.0448(9) Uani 1 4 e d . . .
H27 H 0.4706 0.7690 0.2105 0.054 Uiso 1 4 e calc R . .
C28 C 0.54151(19) 0.71964(13) 0.3274(5) 0.0413(8) Uani 1 4 e d . . .
C29 C 0.5377(3) 0.67715(16) 0.4327(5) 0.0601(11) Uani 1 4 e d . . .
H29 H 0.5817 0.6648 0.4902 0.072 Uiso 1 4 e calc R . .
C30 C 0.4764(2) 0.65512(15) 0.4521(5) 0.0573(10) Uani 1 4 e d . . .
H30 H 0.4781 0.6270 0.5140 0.069 Uiso 1 4 e calc R . .
C31 C 0.6601(3) 0.72044(14) 0.2782(5) 0.0569(11) Uani 1 4 e d . . .
H31 H 0.6576 0.6876 0.2850 0.068 Uiso 1 4 e calc R . .
C32 C 0.7301(2) 0.74142(12) 0.2427(5) 0.0535(11) Uani 1 4 e d . . .
C33 C 0.7332(2) 0.79138(16) 0.2426(6) 0.0619(12) Uani 1 4 e d . . .
C34 C 0.8016(3) 0.81160(17) 0.2075(6) 0.0638(12) Uani 1 4 e d . . .
H34 H 0.8064 0.8443 0.1994 0.077 Uiso 1 4 e calc R . .
C35 C 0.8599(2) 0.78233(17) 0.1859(5) 0.0580(11) Uani 1 4 e d . . .
H35 H 0.9042 0.7963 0.1708 0.070 Uiso 1 4 e calc R . .
C36 C 0.8554(2) 0.73305(15) 0.1858(6) 0.0662(13) Uani 1 4 e d . . .
C37 C 0.7871(2) 0.71238(17) 0.2305(5) 0.0560(10) Uani 1 4 e d . . .
H37 H 0.7835 0.6800 0.2497 0.067 Uiso 1 4 e calc R . .
Cl1 Cl 0.27697(7) 0.67160(4) -0.14712(15) 0.0666(3) Uani 1 4 e d . . .
Cl2 Cl 0.27529(7) 0.56149(4) -0.27582(15) 0.0656(3) Uani 1 4 e d . . .
Cl3 Cl 0.21553(6) 0.43580(4) 0.67120(14) 0.0617(3) Uani 1 4 e d . . .
Mg11 Mg 0.26098(6) 0.59772(4) -0.01319(14) 0.0404(3) Uani 1 4 e d . . .
N1 N 0.39727(17) 0.59860(11) 0.0241(4) 0.0514(8) Uani 1 4 e d . . .
N2 N 0.32327(16) 0.52338(11) 0.1165(4) 0.0457(7) Uani 1 4 e d . . .
N3 N 0.15163(17) 0.56856(12) 0.1326(4) 0.0495(8) Uani 1 4 e d . . .
N4 N 0.13430(16) 0.61066(11) -0.1892(4) 0.0461(7) Uani 1 4 e d . . .
N5 N 0.60487(18) 0.74313(11) 0.2994(4) 0.0489(8) Uani 1 4 e d . . .
O1 O 0.28181(15) 0.64441(10) 0.2416(3) 0.0533(7) Uani 1 4 e d . . .
O2 O 0.34711(15) 0.60131(10) 0.4843(4) 0.0562(7) Uani 1 4 e d . . .
H2B H 0.3558 0.6017 0.5940 0.067 Uiso 1 4 e d R . .
O3 O 0.29251(15) 0.67852(10) 0.5171(3) 0.0523(7) Uani 1 4 e d . . .
H3B H 0.3071 0.6930 0.6113 0.063 Uiso 1 4 e d R . .
O4 O 0.67915(15) 0.81929(9) 0.2663(3) 0.0543(7) Uani 1 4 e d . . .
H4A H 0.6441 0.8010 0.2816 0.065 Uiso 1 4 e d R . .
O5 O 0.1326(4) 0.7389(3) 0.0206(9) 0.0611(18) Uani 0.40 4 e d P . .
H5A H 0.1328 0.7615 0.0921 0.073 Uiso 0.40 4 e d PR . .
H5B H 0.0907 0.7374 -0.0431 0.073 Uiso 0.40 4 e d PR . .
O6 O 0.1983(3) 0.74955(17) -0.1002(7) 0.0644(13) Uani 0.60 4 e d P . .
H6A H 0.2205 0.7753 -0.0702 0.077 Uiso 0.60 4 e d PR . .
H6B H 0.2290 0.7268 -0.0872 0.077 Uiso 0.60 4 e d PR . .
O11 O 0.26703(18) 0.45210(12) 0.5802(4) 0.0711(9) Uani 1 4 e d . . .
O12 O 0.25418(17) 0.40706(10) 0.8045(4) 0.0692(9) Uani 1 4 e d . . .
O13 O 0.16953(17) 0.40813(11) 0.5412(4) 0.0712(9) Uani 1 4 e d . . .
O14 O 0.16829(18) 0.46894(11) 0.7519(4) 0.0643(8) Uani 1 4 e d . . .
S1 S 0.32670(6) 0.64761(4) 0.40764(12) 0.0505(2) Uani 1 4 e d . . .

loop_
_atom_site_aniso_label
_atom_site_aniso_U_11
_atom_site_aniso_U_22
_atom_site_aniso_U_33
_atom_site_aniso_U_23
_atom_site_aniso_U_13
_atom_site_aniso_U_12
Br1 0.0534(3) 0.0614(3) 0.0681(3) 0.0189(2) 0.00757(19) 0.0132(2)
C1 0.0315(18) 0.051(2) 0.055(2) -0.0163(17) 0.0194(16) -0.0146(15)
C2 0.043(2) 0.051(2) 0.066(3) -0.0097(19) 0.0095(18) -0.0026(17)
C3 0.0301(19) 0.059(2) 0.057(2) -0.0104(18) 0.0091(16) -0.0029(17)
C4 0.056(2) 0.060(3) 0.043(2) -0.0099(18) -0.0126(18) 0.019(2)
C5 0.044(2) 0.059(3) 0.050(2) -0.0111(18) -0.0217(17) 0.0257(19)
C6 0.049(2) 0.054(3) 0.057(2) -0.0005(19) -0.0151(19) 0.0077(19)
C7 0.072(3) 0.060(3) 0.037(2) 0.0057(17) 0.0115(19) 0.023(2)
C8 0.075(3) 0.031(2) 0.066(3) 0.0104(17) 0.013(2) 0.0209(19)
C9 0.051(2) 0.056(3) 0.053(2) 0.0224(18) 0.0046(18) 0.0134(18)
C10 0.054(2) 0.063(3) 0.061(2) -0.013(2) 0.033(2) -0.0051(19)
C11 0.061(2) 0.041(2) 0.0306(17) 0.0096(14) 0.0125(16) 0.0145(17)
C12 0.0325(19) 0.047(2) 0.045(2) -0.0112(16) -0.0009(15) -0.0022(15)
C13 0.0306(18) 0.062(2) 0.055(2) 0.0138(18) 0.0047(16) -0.0158(17)
C14 0.052(2) 0.052(2) 0.051(2) 0.0091(17) 0.0196(18) 0.0099(18)
C15 0.063(3) 0.059(3) 0.059(3) 0.003(2) 0.005(2) -0.009(2)
C16 0.036(2) 0.048(2) 0.075(3) -0.0094(19) 0.0089(19) 0.0013(16)
C17 0.051(2) 0.055(3) 0.078(3) -0.007(2) 0.019(2) -0.0039(19)
C18 0.072(3) 0.055(3) 0.062(3) -0.018(2) -0.034(2) 0.000(2)
C19 0.0258(18) 0.057(2) 0.055(2) -0.0152(18) -0.0054(15) -0.0094(16)
C20 0.039(2) 0.064(3) 0.050(2) -0.0101(19) -0.0086(17) 0.0063(18)
C21 0.038(2) 0.074(3) 0.042(2) -0.0114(18) 0.0153(16) 0.0256(19)
C22 0.042(2) 0.058(2) 0.046(2) -0.0026(17) 0.0118(16) 0.0006(17)
C23 0.044(2) 0.048(2) 0.068(3) -0.0139(19) -0.0068(19) 0.0166(17)
C24 0.047(2) 0.063(3) 0.045(2) -0.0081(18) 0.0155(17) -0.0025(18)
C25 0.047(2) 0.0392(18) 0.0267(16) -0.0005(13) 0.0117(14) 0.0009(15)
C26 0.046(2) 0.050(2) 0.0392(19) -0.0017(16) -0.0016(16) 0.0016(17)
C27 0.056(2) 0.0369(19) 0.0364(18) 0.0082(14) -0.0095(16) 0.0073(16)
C28 0.0369(19) 0.043(2) 0.0453(19) -0.0119(15) 0.0098(15) -0.0034(15)
C29 0.065(3) 0.063(3) 0.044(2) -0.0010(19) -0.0186(19) 0.007(2)
C30 0.065(3) 0.050(2) 0.057(2) 0.0074(19) 0.011(2) -0.003(2)
C31 0.071(3) 0.031(2) 0.061(2) 0.0010(17) -0.015(2) -0.018(2)
C32 0.064(3) 0.0245(18) 0.063(2) 0.0013(16) -0.018(2) -0.0047(17)
C33 0.043(2) 0.063(3) 0.072(3) 0.021(2) -0.013(2) -0.024(2)
C34 0.063(3) 0.062(3) 0.068(3) 0.019(2) 0.016(2) -0.030(2)
C35 0.051(2) 0.075(3) 0.043(2) 0.0159(19) -0.0097(18) -0.020(2)
C36 0.065(3) 0.048(3) 0.072(3) 0.017(2) -0.030(2) 0.021(2)
C37 0.040(2) 0.069(3) 0.056(2) 0.001(2) -0.0019(18) -0.0162(19)
Cl1 0.0681(7) 0.0679(7) 0.0658(7) 0.0138(5) 0.0167(5) 0.0157(5)
Cl2 0.0672(7) 0.0674(7) 0.0663(7) -0.0185(5) 0.0235(5) -0.0099(5)
Cl3 0.0597(6) 0.0629(7) 0.0575(6) 0.0154(5) -0.0060(5) -0.0175(5)
Mg11 0.0399(6) 0.0407(7) 0.0373(6) 0.0078(5) -0.0041(5) 0.0031(5)
N1 0.0469(19) 0.0480(19) 0.062(2) -0.0204(15) 0.0176(16) -0.0052(14)
N2 0.0359(16) 0.0425(17) 0.0574(19) 0.0165(14) 0.0036(14) -0.0028(13)
N3 0.0404(17) 0.060(2) 0.0449(18) 0.0133(15) -0.0041(13) 0.0069(14)
N4 0.0398(17) 0.0561(19) 0.0417(17) 0.0111(14) 0.0041(13) 0.0153(14)
N5 0.049(2) 0.0405(17) 0.0542(19) 0.0054(14) -0.0006(15) -0.0017(15)
O1 0.0548(16) 0.0604(17) 0.0453(14) 0.0056(12) 0.0097(12) -0.0200(13)
O2 0.0617(18) 0.0538(16) 0.0530(16) 0.0269(13) 0.0093(13) 0.0046(13)
O3 0.0575(16) 0.0623(17) 0.0409(14) -0.0083(12) 0.0193(12) 0.0126(13)
O4 0.0501(16) 0.0478(16) 0.0591(16) -0.0001(12) -0.0094(13) -0.0050(12)
O5 0.063(5) 0.058(4) 0.059(4) 0.014(3) -0.003(3) 0.002(4)
O6 0.058(3) 0.051(3) 0.083(3) -0.006(2) 0.006(3) -0.006(2)
O11 0.073(2) 0.082(2) 0.0620(18) 0.0086(16) 0.0237(16) -0.0372(17)
O12 0.0628(19) 0.0537(18) 0.083(2) 0.0187(15) -0.0131(16) -0.0212(14)
O13 0.067(2) 0.073(2) 0.0654(19) -0.0135(15) -0.0155(15) -0.0230(16)
O14 0.076(2) 0.0657(19) 0.0507(16) -0.0011(14) 0.0084(14) 0.0074(15)
S1 0.0570(6) 0.0550(6) 0.0413(5) 0.0042(4) 0.0133(4) 0.0050(5)

loop_
_atom_type_symbol
_atom_type_description
_atom_type_scat_dispersion_real
_atom_type_scat_dispersion_imag
_atom_type_scat_source
C C 0.0033 0.0016 'International Tables Vol C Tables 4.2.6.8 and 6.1.1.4'
H H 0.0000 0.0000 'International Tables Vol C Tables 4.2.6.8 and 6.1.1.4'
N N 0.0061 0.0033 'International Tables Vol C Tables 4.2.6.8 and 6.1.1.4'
O O 0.0106 0.0060 'International Tables Vol C Tables 4.2.6.8 and 6.1.1.4'
Mg Mg 0.0486 0.0363 'International Tables Vol C Tables 4.2.6.8 and 6.1.1.4'
Cl Cl 0.1484 0.1585 'International Tables Vol C Tables 4.2.6.8 and 6.1.1.4'
S S 0.1246 0.1234 'International Tables Vol C Tables 4.2.6.8 and 6.1.1.4'
Br Br -0.2901 2.4595 'International Tables Vol C Tables 4.2.6.8 and 6.1.1.4'

loop_
_geom_angle_atom_site_label_1
_geom_angle_atom_site_label_2
_geom_angle_atom_site_label_3
_geom_angle
_geom_angle_site_symmetry_1
_geom_angle_site_symmetry_3
_geom_angle_publ_flag
N1 C1 C2 125.1(4) . . ?
N1 C1 H1 117.5 . . ?
C2 C1 H1 117.5 . . ?
C1 C2 C3 117.9(4) . . ?
C1 C2 H2 121.0 . . ?
C3 C2 H2 121.0 . . ?
C4 C3 C2 119.0(3) . . ?
C4 C3 H3 120.5 . . ?
C2 C3 H3 120.5 . . ?
C3 C4 C12 120.9(4) . . ?
C3 C4 C5 119.2(4) . . ?
C12 C4 C5 119.6(4) . . ?
C6 C5 C4 115.9(4) . . ?
C6 C5 H5 122.1 . . ?
C4 C5 H5 122.1 . . ?
C7 C6 C5 123.8(4) . . ?
C7 C6 H6 118.1 . . ?
C5 C6 H6 118.1 . . ?
C6 C7 C8 123.7(4) . . ?
C6 C7 C11 117.2(4) . . ?
C8 C7 C11 118.9(4) . . ?
C7 C8 C9 120.2(4) . . ?
C7 C8 H8 119.9 . . ?
C9 C8 H8 119.9 . . ?
C10 C9 C8 121.0(4) . . ?
C10 C9 H9 119.5 . . ?
C8 C9 H9 119.5 . . ?
C9 C10 N2 120.2(4) . . ?
C9 C10 H10 119.9 . . ?
N2 C10 H10 119.9 . . ?
C12 C11 N2 117.5(3) . . ?
C12 C11 C7 121.7(4) . . ?
N2 C11 C7 120.7(4) . . ?
C11 C12 C4 120.3(4) . . ?
C11 C12 N1 117.9(3) . . ?
C4 C12 N1 121.5(3) . . ?
N3 C13 C14 125.9(4) . . ?
N3 C13 H13 117.1 . . ?
C14 C13 H13 117.1 . . ?
C13 C14 C15 112.7(3) . . ?
C13 C14 H14 123.7 . . ?
C15 C14 H14 123.7 . . ?
C16 C15 C14 123.1(4) . . ?
C16 C15 H15 118.4 . . ?
C14 C15 H15 118.4 . . ?
C15 C16 C17 122.4(4) . . ?
C15 C16 C24 117.9(4) . . ?
C17 C16 C24 119.7(4) . . ?
C16 C17 C18 120.6(4) . . ?
C16 C17 H17 119.7 . . ?
C18 C17 H17 119.7 . . ?
C19 C18 C17 119.6(4) . . ?
C19 C18 H18 120.2 . . ?
C17 C18 H18 120.2 . . ?
C18 C19 C23 119.8(4) . . ?
C18 C19 C20 122.9(3) . . ?
C23 C19 C20 117.2(4) . . ?
C21 C20 C19 121.9(3) . . ?
C21 C20 H20 119.0 . . ?
C19 C20 H20 119.0 . . ?
C20 C21 C22 118.6(4) . . ?
C20 C21 H21 120.7 . . ?
C22 C21 H21 120.7 . . ?
N4 C22 C21 121.1(4) . . ?
N4 C22 H22 119.5 . . ?
C21 C22 H22 119.5 . . ?
C24 C23 C19 120.6(4) . . ?
C24 C23 N4 119.7(3) . . ?
C19 C23 N4 119.7(4) . . ?
C23 C24 C16 119.7(4) . . ?
C23 C24 N3 118.9(4) . . ?
C16 C24 N3 121.4(4) . . ?
C26 C25 C30 118.3(3) . . ?
C26 C25 S1 121.3(3) . . ?
C30 C25 S1 120.3(3) . . ?
C27 C26 C25 122.1(3) . . ?
C27 C26 H26 118.9 . . ?
C25 C26 H26 118.9 . . ?
C26 C27 C28 121.1(3) . . ?
C26 C27 H27 119.5 . . ?
C28 C27 H27 119.5 . . ?
N5 C28 C27 119.0(3) . . ?
N5 C28 C29 126.7(3) . . ?
C27 C28 C29 113.9(3) . . ?
C30 C29 C28 124.9(4) . . ?
C30 C29 H29 117.6 . . ?
C28 C29 H29 117.6 . . ?
C29 C30 C25 119.1(4) . . ?
C29 C30 H30 120.4 . . ?
C25 C30 H30 120.4 . . ?
N5 C31 C32 125.1(4) . . ?
N5 C31 H31 117.4 . . ?
C32 C31 H31 117.4 . . ?
C37 C32 C33 125.2(4) . . ?
C37 C32 C31 118.6(4) . . ?
C33 C32 C31 115.8(4) . . ?
O4 C33 C32 124.9(4) . . ?
O4 C33 C34 119.6(4) . . ?
C32 C33 C34 115.5(5) . . ?
C35 C34 C33 120.0(4) . . ?
C35 C34 H34 120.0 . . ?
C33 C34 H34 120.0 . . ?
C34 C35 C36 123.3(4) . . ?
C34 C35 H35 118.3 . . ?
C36 C35 H35 118.3 . . ?
C35 C36 C37 116.5(4) . . ?
C35 C36 Br1 123.5(4) . . ?
C37 C36 Br1 119.6(3) . . ?
C32 C37 C36 118.5(4) . . ?
C32 C37 H37 120.7 . . ?
C36 C37 H37 120.7 . . ?
O11 Cl3 O12 105.8(2) . . ?
O11 Cl3 O13 101.0(2) . . ?
O12 Cl3 O13 112.21(19) . . ?
O11 Cl3 O14 121.1(2) . . ?
O12 Cl3 O14 107.7(2) . . ?
O13 Cl3 O14 109.0(2) . . ?
Cl2 Mg11 O1 162.44(9) . . ?
Cl2 Mg11 Cl1 87.46(6) . . ?
O1 Mg11 Cl1 82.52(8) . . ?
Cl2 Mg11 N1 81.71(9) . . ?
O1 Mg11 N1 82.55(10) . . ?
Cl1 Mg11 N1 81.34(9) . . ?
Cl2 Mg11 N2 83.36(9) . . ?
O1 Mg11 N2 96.92(11) . . ?
Cl1 Mg11 N2 145.90(9) . . ?
N1 Mg11 N2 64.88(11) . . ?
Cl2 Mg11 N4 78.86(8) . . ?
O1 Mg11 N4 112.91(11) . . ?
Cl1 Mg11 N4 78.48(9) . . ?
N1 Mg11 N4 152.44(12) . . ?
N2 Mg11 N4 131.04(11) . . ?
Cl2 Mg11 N3 116.71(9) . . ?
O1 Mg11 N3 80.68(10) . . ?
Cl1 Mg11 N3 129.17(9) . . ?
N1 Mg11 N3 142.18(11) . . ?
N2 Mg11 N3 83.81(10) . . ?
N4 Mg11 N3 65.05(10) . . ?
C1 N1 C12 115.4(3) . . ?
C1 N1 Mg11 125.5(3) . . ?
C12 N1 Mg11 119.0(2) . . ?
C11 N2 C10 118.4(3) . . ?
C11 N2 Mg11 119.7(2) . . ?
C10 N2 Mg11 121.8(2) . . ?
C13 N3 C24 119.0(3) . . ?
C13 N3 Mg11 123.4(2) . . ?
C24 N3 Mg11 117.6(2) . . ?
C22 N4 C23 121.5(3) . . ?
C22 N4 Mg11 119.7(2) . . ?
C23 N4 Mg11 118.7(2) . . ?
C31 N5 C28 120.2(3) . . ?
S1 O1 Mg11 142.61(19) . . ?
S1 O2 H2B 113.6 . . ?
S1 O3 H3B 134.7 . . ?
C33 O4 H4A 105.3 . . ?
H5A O5 H5B 109.5 . . ?
H6A O6 H6B 109.5 . . ?
O3 S1 O1 109.80(17) . . ?
O3 S1 O2 113.91(17) . . ?
O1 S1 O2 113.03(17) . . ?
O3 S1 C25 106.43(17) . . ?
O1 S1 C25 107.08(15) . . ?
O2 S1 C25 106.08(17) . . ?

loop_
_geom_bond_atom_site_label_1
_geom_bond_atom_site_label_2
_geom_bond_distance
_geom_bond_site_symmetry_2
_geom_bond_publ_flag
Br1 C36 1.847(4) . ?
C1 N1 1.385(5) . ?
C1 C2 1.412(5) . ?
C1 H1 0.9300 . ?
C2 C3 1.430(6) . ?
C2 H2 0.9300 . ?
C3 C4 1.397(6) . ?
C3 H3 0.9300 . ?
C4 C12 1.412(5) . ?
C4 C5 1.446(5) . ?
C5 C6 1.432(6) . ?
C5 H5 0.9300 . ?
C6 C7 1.352(6) . ?
C6 H6 0.9300 . ?
C7 C8 1.371(6) . ?
C7 C11 1.430(5) . ?
C8 C9 1.386(6) . ?
C8 H8 0.9300 . ?
C9 C10 1.366(6) . ?
C9 H9 0.9300 . ?
C10 N2 1.418(5) . ?
C10 H10 0.9300 . ?
C11 C12 1.372(5) . ?
C11 N2 1.380(5) . ?
C12 N1 1.438(5) . ?
C13 N3 1.272(5) . ?
C13 C14 1.426(5) . ?
C13 H13 0.9300 . ?
C14 C15 1.466(6) . ?
C14 H14 0.9300 . ?
C15 C16 1.332(6) . ?
C15 H15 0.9300 . ?
C16 C17 1.398(6) . ?
C16 C24 1.403(6) . ?
C17 C18 1.397(6) . ?
C17 H17 0.9300 . ?
C18 C19 1.393(6) . ?
C18 H18 0.9300 . ?
C19 C23 1.407(5) . ?
C19 C20 1.449(6) . ?
C20 C21 1.393(6) . ?
C20 H20 0.9300 . ?
C21 C22 1.400(5) . ?
C21 H21 0.9300 . ?
C22 N4 1.367(5) . ?
C22 H22 0.9300 . ?
C23 C24 1.385(6) . ?
C23 N4 1.416(5) . ?
C24 N3 1.401(5) . ?
C25 C26 1.404(5) . ?
C25 C30 1.403(5) . ?
C25 S1 1.737(4) . ?
C26 C27 1.367(5) . ?
C26 H26 0.9300 . ?
C27 C28 1.400(5) . ?
C27 H27 0.9300 . ?
C28 N5 1.388(5) . ?
C28 C29 1.465(6) . ?
C29 C30 1.316(6) . ?
C29 H29 0.9300 . ?
C30 H30 0.9300 . ?
C31 N5 1.234(5) . ?
C31 C32 1.483(6) . ?
C31 H31 0.9300 . ?
C32 C37 1.346(6) . ?
C32 C33 1.413(6) . ?
C33 O4 1.305(6) . ?
C33 C34 1.448(6) . ?
C34 C35 1.385(7) . ?
C34 H34 0.9300 . ?
C35 C36 1.395(6) . ?
C35 H35 0.9300 . ?
C36 C37 1.478(6) . ?
C37 H37 0.9300 . ?
Cl1 Mg11 2.3757(17) . ?
Cl2 Mg11 2.3529(16) . ?
Cl3 O11 1.354(3) . ?
Cl3 O12 1.422(3) . ?
Cl3 O13 1.447(3) . ?
Cl3 O14 1.485(3) . ?
Mg11 O1 2.375(3) . ?
Mg11 N1 2.477(3) . ?
Mg11 N2 2.527(3) . ?
Mg11 N4 2.539(3) . ?
Mg11 N3 2.601(4) . ?
O1 S1 1.430(3) . ?
O2 S1 1.463(3) . ?
O2 H2B 0.8500 . ?
O3 S1 1.438(3) . ?
O3 H3B 0.8500 . ?
O4 H4A 0.8497 . ?
O5 H5A 0.8500 . ?
O5 H5B 0.8499 . ?
O6 H6A 0.8499 . ?
O6 H6B 0.8501 . ?

loop_
_geom_hbond_atom_site_label_D
_geom_hbond_atom_site_label_H
_geom_hbond_atom_site_label_A
_geom_hbond_distance_DH
_geom_hbond_distance_HA
_geom_hbond_distance_DA
_geom_hbond_angle_DHA
_geom_hbond_site_symmetry_A
O2 H2B Cl2 0.85 2.24 2.710(3) 115.1 1_556
O3 H3B Cl1 0.85 2.14 2.702(3) 122.9 1_556
O4 H4A N5 0.85 1.80 2.584(4) 152.4 .
O5 H5A O6 0.85 2.54 3.046(8) 119.2 4_576
O6 H6A O3 0.85 1.91 2.733(5) 164.0 4_575
O6 H6B Cl1 0.85 1.89 2.692(5) 157.2 .
